data_7244486
loop_
_publ_author_name
'Ou, Guang-Chuan'
'Chen, Hai-Yang'
'Wang, Qiong'
'Zhou, Qiang'
'Zeng, Fei'

_publ_section_title
;
 Structure and absolute configuration of liquid molecules based on
 adamantane derivative cocrystallization
;
_journal_issue 11
_journal_name_full 'RSC Advances'
_journal_page_first 6459
_journal_page_last 6462
_journal_paper_doi 10.1039/D1RA09284G
_journal_volume 12
_journal_year 2022
_chemical_formula_sum 'C58 H73 F O9'
_chemical_formula_weight 933.16
_space_group_crystal_system triclinic
_space_group_IT_number 2
_space_group_name_Hall '-P 1'
_space_group_name_H-M_alt 'P -1'
_atom_sites_solution_hydrogens geom
_audit_creation_method SHELXL-2014/7
_audit_update_record
;
2021-12-06 deposited with the CCDC.	2022-01-31 downloaded from the CCDC.
;
_cell_angle_alpha 66.675(11)
_cell_angle_beta 81.233(12)
_cell_angle_gamma 62.481(11)
_cell_formula_units_Z 2
_cell_length_a 14.545(13)
_cell_length_b 14.729(13)
_cell_length_c 15.409(13)
_cell_measurement_reflns_used 3715
_cell_measurement_temperature 296(2)
_cell_measurement_theta_max 23.20
_cell_measurement_theta_min 2.59
_cell_volume 2686(4)
_computing_cell_refinement 'Bruker SAINT'
_computing_data_collection 'Bruker APEX2'
_computing_data_reduction 'Bruker SAINT'
_computing_molecular_graphics 'Bruker SHELXTL'
_computing_publication_material 'Bruker SHELXTL'
_computing_structure_refinement 'SHELXL-2014/7 (Sheldrick, 2014)'
_computing_structure_solution 'SHELXS-97 (Sheldrick 2008)'
_diffrn_ambient_temperature 296(2)
_diffrn_measured_fraction_theta_full 0.996
_diffrn_measured_fraction_theta_max 0.993
_diffrn_measurement_device_type 'Bruker APEX-II CCD'
_diffrn_measurement_method '\f and \w scans'
_diffrn_radiation_type MoK\a
_diffrn_radiation_wavelength 0.71073
_diffrn_reflns_av_R_equivalents 0.0358
_diffrn_reflns_av_unetI/netI 0.0529
_diffrn_reflns_Laue_measured_fraction_full 0.996
_diffrn_reflns_Laue_measured_fraction_max 0.993
_diffrn_reflns_limit_h_max 17
_diffrn_reflns_limit_h_min -17
_diffrn_reflns_limit_k_max 17
_diffrn_reflns_limit_k_min -17
_diffrn_reflns_limit_l_max 18
_diffrn_reflns_limit_l_min -18
_diffrn_reflns_number 27184
_diffrn_reflns_point_group_measured_fraction_full 0.996
_diffrn_reflns_point_group_measured_fraction_max 0.993
_diffrn_reflns_theta_full 25.242
_diffrn_reflns_theta_max 25.628
_diffrn_reflns_theta_min 1.440
_exptl_absorpt_coefficient_mu 0.079
_exptl_absorpt_correction_type multi-scan
_exptl_crystal_colour colorless
_exptl_crystal_density_diffrn 1.154
_exptl_crystal_description prism
_exptl_crystal_F_000 1004
_exptl_crystal_size_max 0.200
_exptl_crystal_size_mid 0.200
_exptl_crystal_size_min 0.100
_exptl_transmission_factor_max 0.99
_exptl_transmission_factor_min 0.98
_refine_diff_density_max 0.260
_refine_diff_density_min -0.243
_refine_diff_density_rms 0.043
_refine_ls_extinction_method none
_refine_ls_goodness_of_fit_ref 1.011
_refine_ls_hydrogen_treatment constr
_refine_ls_matrix_type full
_refine_ls_number_parameters 621
_refine_ls_number_reflns 10084
_refine_ls_number_restraints 0
_refine_ls_restrained_S_all 1.011
_refine_ls_R_factor_all 0.1180
_refine_ls_R_factor_gt 0.0602
_refine_ls_shift/su_max 0.001
_refine_ls_shift/su_mean 0.000
_refine_ls_structure_factor_coef Fsqd
_refine_ls_weighting_details 'w=1/[\s^2^(Fo^2^)+(0.1087P)^2^] where P=(Fo^2^+2Fc^2^)/3'
_refine_ls_weighting_scheme calc
_refine_ls_wR_factor_gt 0.1595
_refine_ls_wR_factor_ref 0.1967
_reflns_Friedel_coverage 0.000
_reflns_number_gt 5375
_reflns_number_total 10084
_reflns_threshold_expression 'I > 2\s(I)'
_cod_data_source_file d1ra09284g2.cif
_cod_data_source_block P-1_a
_cod_database_code 7244486
_shelx_shelxl_version_number 2014/7
_shelx_space_group_comment
; 
The symmetry employed for this shelxl refinement is uniquely defined 
by the following loop, which should always be used as a source of 
symmetry information in preference to the above space-group names. 
They are only intended as comments. 
;
_shelx_estimated_absorpt_t_min 0.984
_shelx_estimated_absorpt_t_max 0.992

loop_
_space_group_symop_operation_xyz
'x, y, z'
'-x, -y, -z'

loop_
_atom_site_label
_atom_site_type_symbol
_atom_site_fract_x
_atom_site_fract_y
_atom_site_fract_z
_atom_site_U_iso_or_equiv
_atom_site_adp_type
_atom_site_occupancy
_atom_site_site_symmetry_order
_atom_site_calc_flag
_atom_site_refinement_flags_posn
_atom_site_refinement_flags_adp
_atom_site_refinement_flags_occupancy
_atom_site_disorder_assembly
_atom_site_disorder_group
C1_1 C 0.91274(17) 0.20352(18) 0.69180(15) 0.0424(6) Uani 1 1 d . . . . .
C2_1 C 0.89358(19) 0.1223(2) 0.68690(17) 0.0502(6) Uani 1 1 d . . . . .
H2_1 H 0.8293 0.1233 0.7054 0.060 Uiso 1 1 calc R U . . .
C3_1 C 0.9646(2) 0.0381(2) 0.65584(18) 0.0568(7) Uani 1 1 d . . . . .
H3_1 H 0.9476 -0.0148 0.6541 0.068 Uiso 1 1 calc R U . . .
C4_1 C 1.0599(2) 0.0356(2) 0.62800(18) 0.0575(7) Uani 1 1 d . . . . .
C5_1 C 1.0826(2) 0.1154(2) 0.63053(19) 0.0616(7) Uani 1 1 d . . . . .
H5_1 H 1.1471 0.1135 0.6114 0.074 Uiso 1 1 calc R U . . .
C6_1 C 1.01153(18) 0.1988(2) 0.66110(18) 0.0502(6) Uani 1 1 d . . . . .
C7_1 C 0.83346(16) 0.29192(18) 0.72951(15) 0.0400(5) Uani 1 1 d . . . . .
C8_1 C 0.80626(17) 0.40979(18) 0.65553(15) 0.0428(6) Uani 1 1 d . . . . .
H8A_1 H 0.8689 0.4200 0.6397 0.051 Uiso 1 1 calc R U . . .
H8B_1 H 0.7775 0.4188 0.5982 0.051 Uiso 1 1 calc R U . . .
C9_1 C 0.72686(17) 0.49771(18) 0.69462(15) 0.0402(5) Uani 1 1 d . . . . .
C10_1 C 0.62699(16) 0.48239(18) 0.71919(15) 0.0412(5) Uani 1 1 d . . . . .
H10A_1 H 0.5966 0.4921 0.6625 0.049 Uiso 1 1 calc R U . . .
H10B_1 H 0.5772 0.5381 0.7431 0.049 Uiso 1 1 calc R U . . .
C11_1 C 0.65005(16) 0.36605(18) 0.79467(15) 0.0386(5) Uani 1 1 d . . . . .
C12_1 C 0.73125(17) 0.27973(19) 0.75475(16) 0.0431(6) Uani 1 1 d . . . . .
H12A_1 H 0.7017 0.2874 0.6985 0.052 Uiso 1 1 calc R U . . .
H12B_1 H 0.7469 0.2064 0.8012 0.052 Uiso 1 1 calc R U . . .
C13_1 C 0.87905(16) 0.27698(18) 0.82134(15) 0.0415(6) Uani 1 1 d . . . . .
H13A_1 H 0.8962 0.2030 0.8672 0.050 Uiso 1 1 calc R U . . .
H13B_1 H 0.9424 0.2858 0.8077 0.050 Uiso 1 1 calc R U . . .
C14_1 C 0.80094(16) 0.36206(17) 0.86361(15) 0.0390(5) Uani 1 1 d . . . . .
C15_1 C 0.77418(17) 0.47806(18) 0.78732(15) 0.0414(6) Uani 1 1 d . . . . .
H15A_1 H 0.7255 0.5329 0.8126 0.050 Uiso 1 1 calc R U . . .
H15B_1 H 0.8368 0.4884 0.7732 0.050 Uiso 1 1 calc R U . . .
C16_1 C 0.69949(16) 0.34903(18) 0.88497(15) 0.0402(5) Uani 1 1 d . . . . .
H16A_1 H 0.7142 0.2759 0.9314 0.048 Uiso 1 1 calc R U . . .
H16B_1 H 0.6509 0.4025 0.9116 0.048 Uiso 1 1 calc R U . . .
C17_1 C 1.1198(3) -0.1293(2) 0.5958(2) 0.0791(9) Uani 1 1 d . . . . .
H17A_1 H 1.0618 -0.0998 0.5529 0.095 Uiso 1 1 calc R U . . .
H17B_1 H 1.1036 -0.1687 0.6586 0.095 Uiso 1 1 calc R U . . .
C18_1 C 1.2168(3) -0.2061(3) 0.5640(3) 0.1134(14) Uani 1 1 d . . . . .
H18A_1 H 1.2029 -0.2579 0.5522 0.170 Uiso 1 1 calc R U . . .
H18B_1 H 1.2705 -0.2451 0.6125 0.170 Uiso 1 1 calc R U . . .
H18C_1 H 1.2389 -0.1643 0.5071 0.170 Uiso 1 1 calc R U . . .
C19_1 C 1.1206(2) 0.2919(3) 0.6179(3) 0.0866(10) Uani 1 1 d . . . . .
H19A_1 H 1.1207 0.2958 0.5536 0.104 Uiso 1 1 calc R U . . .
H19B_1 H 1.1845 0.2304 0.6505 0.104 Uiso 1 1 calc R U . . .
C20_1 C 1.1124(3) 0.3972(3) 0.6177(3) 0.1045(13) Uani 1 1 d . . . . .
H20A_1 H 1.1695 0.4101 0.5850 0.157 Uiso 1 1 calc R U . . .
H20B_1 H 1.1141 0.3918 0.6817 0.157 Uiso 1 1 calc R U . . .
H20C_1 H 1.0484 0.4573 0.5863 0.157 Uiso 1 1 calc R U . . .
C21_1 C 0.70072(17) 0.61584(18) 0.62248(16) 0.0419(5) Uani 1 1 d . . . . .
C22_1 C 0.71605(18) 0.69084(19) 0.64326(17) 0.0496(6) Uani 1 1 d . . . . .
H22_1 H 0.7443 0.6677 0.7028 0.060 Uiso 1 1 calc R U . . .
C23_1 C 0.69233(19) 0.7988(2) 0.58163(18) 0.0546(7) Uani 1 1 d . . . . .
H23_1 H 0.7053 0.8453 0.5995 0.066 Uiso 1 1 calc R U . . .
C24_1 C 0.64946(18) 0.8345(2) 0.49419(17) 0.0504(6) Uani 1 1 d . . . . .
C25_1 C 0.63108(18) 0.7635(2) 0.46920(17) 0.0511(6) Uani 1 1 d . . . . .
H25_1 H 0.6011 0.7882 0.4100 0.061 Uiso 1 1 calc R U . . .
C26_1 C 0.65681(18) 0.65584(19) 0.53128(16) 0.0458(6) Uani 1 1 d . . . . .
C27_1 C 0.54882(16) 0.35265(18) 0.81970(15) 0.0396(5) Uani 1 1 d . . . . .
C28_1 C 0.53480(18) 0.26991(19) 0.80976(16) 0.0459(6) Uani 1 1 d . . . . .
H28_1 H 0.5900 0.2193 0.7887 0.055 Uiso 1 1 calc R U . . .
C29_1 C 0.44307(19) 0.2581(2) 0.82939(17) 0.0510(6) Uani 1 1 d . . . . .
H29_1 H 0.4379 0.2009 0.8221 0.061 Uiso 1 1 calc R U . . .
C30_1 C 0.36047(18) 0.3332(2) 0.85973(18) 0.0524(6) Uani 1 1 d . . . . .
C31_1 C 0.37062(18) 0.4164(2) 0.87181(18) 0.0537(7) Uani 1 1 d . . . . .
H31_1 H 0.3149 0.4663 0.8931 0.064 Uiso 1 1 calc R U . . .
C32_1 C 0.46209(17) 0.42667(19) 0.85287(16) 0.0445(6) Uani 1 1 d . . . . .
C33_1 C 0.84709(16) 0.34686(18) 0.95462(15) 0.0391(5) Uani 1 1 d . . . . .
C34_1 C 0.87934(17) 0.24714(19) 1.03488(16) 0.0443(6) Uani 1 1 d . . . . .
C35_1 C 0.91780(19) 0.2370(2) 1.11682(17) 0.0529(6) Uani 1 1 d . . . . .
H35_1 H 0.9388 0.1705 1.1684 0.064 Uiso 1 1 calc R U . . .
C36_1 C 0.92544(19) 0.3245(2) 1.12306(17) 0.0509(6) Uani 1 1 d . . . . .
C37_1 C 0.89536(18) 0.4234(2) 1.04658(18) 0.0520(6) Uani 1 1 d . . . . .
H37_1 H 0.9003 0.4828 1.0497 0.062 Uiso 1 1 calc R U . . .
C38_1 C 0.85730(18) 0.4318(2) 0.96439(16) 0.0459(6) Uani 1 1 d . . . . .
H38_1 H 0.8375 0.4983 0.9130 0.055 Uiso 1 1 calc R U . . .
C39_1 C 0.6253(2) 1.0204(2) 0.4526(2) 0.0656(8) Uani 1 1 d . . . . .
H39A_1 H 0.6952 0.9975 0.4730 0.079 Uiso 1 1 calc R U . . .
H39B_1 H 0.5797 1.0302 0.5045 0.079 Uiso 1 1 calc R U . . .
C40_1 C 0.5898(3) 1.1272(2) 0.3673(2) 0.0901(10) Uani 1 1 d . . . . .
H40A_1 H 0.6391 1.1186 0.3185 0.135 Uiso 1 1 calc R U . . .
H40B_1 H 0.5846 1.1851 0.3848 0.135 Uiso 1 1 calc R U . . .
H40C_1 H 0.5233 1.1456 0.3443 0.135 Uiso 1 1 calc R U . . .
C41_1 C 0.6034(3) 0.6135(2) 0.41664(19) 0.0717(8) Uani 1 1 d . . . . .
H41A_1 H 0.6402 0.6490 0.3685 0.086 Uiso 1 1 calc R U . . .
H41B_1 H 0.5302 0.6646 0.4095 0.086 Uiso 1 1 calc R U . . .
C42_1 C 0.6193(3) 0.5100(3) 0.4068(2) 0.1012(12) Uani 1 1 d . . . . .
H42A_1 H 0.6000 0.5267 0.3435 0.152 Uiso 1 1 calc R U . . .
H42B_1 H 0.5772 0.4796 0.4507 0.152 Uiso 1 1 calc R U . . .
H42C_1 H 0.6910 0.4576 0.4199 0.152 Uiso 1 1 calc R U . . .
C43_1 C 0.2501(2) 0.2444(3) 0.8860(3) 0.0907(11) Uani 1 1 d . . . . .
H43A_1 H 0.2986 0.1772 0.9327 0.109 Uiso 1 1 calc R U . . .
H43B_1 H 0.2619 0.2361 0.8253 0.109 Uiso 1 1 calc R U . . .
C44_1 C 0.1397(3) 0.2665(3) 0.9143(3) 0.1164(15) Uani 1 1 d . . . . .
H44A_1 H 0.0933 0.3188 0.8604 0.175 Uiso 1 1 calc R U . . .
H44B_1 H 0.1225 0.2958 0.9633 0.175 Uiso 1 1 calc R U . . .
H44C_1 H 0.1333 0.1989 0.9370 0.175 Uiso 1 1 calc R U . . .
C45_1 C 0.3846(2) 0.5963(2) 0.8814(2) 0.0633(7) Uani 1 1 d . . . . .
H45A_1 H 0.3528 0.5696 0.9399 0.076 Uiso 1 1 calc R U . . .
H45B_1 H 0.3338 0.6327 0.8298 0.076 Uiso 1 1 calc R U . . .
C46_1 C 0.4196(3) 0.6746(2) 0.8859(2) 0.0765(9) Uani 1 1 d . . . . .
H46A_1 H 0.4550 0.6966 0.8294 0.115 Uiso 1 1 calc R U . . .
H46B_1 H 0.4659 0.6393 0.9399 0.115 Uiso 1 1 calc R U . . .
H46C_1 H 0.3606 0.7384 0.8912 0.115 Uiso 1 1 calc R U . . .
C47_1 C 0.8913(2) 0.0635(2) 1.11048(19) 0.0661(8) Uani 1 1 d . . . . .
H47A_1 H 0.8479 0.0805 1.1616 0.079 Uiso 1 1 calc R U . . .
H47B_1 H 0.9633 0.0286 1.1314 0.079 Uiso 1 1 calc R U . . .
C48_1 C 0.8691(3) -0.0114(2) 1.0835(2) 0.0848(10) Uani 1 1 d . . . . .
H48A_1 H 0.7993 0.0263 1.0579 0.127 Uiso 1 1 calc R U . . .
H48B_1 H 0.8771 -0.0758 1.1384 0.127 Uiso 1 1 calc R U . . .
H48C_1 H 0.9166 -0.0328 1.0368 0.127 Uiso 1 1 calc R U . . .
C49_1 C 0.9636(3) 0.3915(3) 1.2260(2) 0.0837(10) Uani 1 1 d . . . . .
H49A_1 H 0.8940 0.4510 1.2180 0.100 Uiso 1 1 calc R U . . .
H49B_1 H 1.0079 0.4201 1.1821 0.100 Uiso 1 1 calc R U . . .
C50_1 C 1.0044(3) 0.3450(3) 1.3265(3) 0.1094(13) Uani 1 1 d . . . . .
H50A_1 H 1.0682 0.2790 1.3362 0.164 Uiso 1 1 calc R U . . .
H50B_1 H 0.9543 0.3281 1.3695 0.164 Uiso 1 1 calc R U . . .
H50C_1 H 1.0165 0.3983 1.3376 0.164 Uiso 1 1 calc R U . . .
O1_1 O 1.13687(15) -0.04252(16) 0.59672(15) 0.0806(6) Uani 1 1 d . . . . .
O2_1 O 1.03392(13) 0.27751(15) 0.66502(13) 0.0635(5) Uani 1 1 d . . . . .
O3_1 O 0.62278(14) 0.93907(14) 0.42552(12) 0.0647(5) Uani 1 1 d . . . . .
O4_1 O 0.64224(14) 0.58301(14) 0.50790(11) 0.0591(5) Uani 1 1 d . . . . .
O5_1 O 0.26399(14) 0.33459(16) 0.88028(15) 0.0757(6) Uani 1 1 d . . . . .
O6_1 O 0.47340(12) 0.50692(13) 0.86683(12) 0.0550(5) Uani 1 1 d . . . . .
O7_1 O 0.86962(13) 0.16195(13) 1.02872(11) 0.0560(5) Uani 1 1 d . . . . .
O8_1 O 0.96321(15) 0.30397(15) 1.20900(13) 0.0701(6) Uani 1 1 d . . . . .
C1_2 C 0.43206(17) 1.0856(2) 0.18723(19) 0.0887(10) Uani 1 1 d G . . . .
C2_2 C 0.4066(2) 1.00361(19) 0.25170(19) 0.1004(11) Uani 1 1 d G . . . .
H2_2 H 0.4588 0.9336 0.2828 0.120 Uiso 1 1 calc R U . . .
C3_2 C 0.3033(3) 1.0262(3) 0.2697(2) 0.1239(14) Uani 1 1 d G . . . .
H3A_2 H 0.2863 0.9714 0.3128 0.149 Uiso 0.263(7) 1 calc R U P A 2
C4_2 C 0.22529(17) 1.1308(4) 0.2232(3) 0.146(2) Uani 1 1 d G . . . .
H4_2 H 0.1561 1.1460 0.2352 0.175 Uiso 1 1 calc R U . . .
C5_2 C 0.2507(2) 1.2128(3) 0.1587(3) 0.1411(19) Uani 1 1 d G . . . .
H5A_2 H 0.1985 1.2828 0.1276 0.169 Uiso 0.737(7) 1 calc R U P A 1
C6_2 C 0.3541(3) 1.1902(2) 0.14075(19) 0.1171(14) Uani 1 1 d G . . . .
H6_2 H 0.3711 1.2451 0.0976 0.141 Uiso 1 1 calc R U . . .
C7_2 C 0.5447(3) 1.0608(3) 0.1650(3) 0.1000(11) Uani 1 1 d . . . . .
H7_2 H 0.5585 1.1174 0.1706 0.120 Uiso 1 1 calc R U . . .
C8_2 C 0.5652(3) 1.0630(4) 0.0666(3) 0.149(2) Uani 1 1 d . . . . .
H8A_2 H 0.5259 1.1364 0.0226 0.223 Uiso 1 1 calc R U . . .
H8B_2 H 0.5451 1.0132 0.0583 0.223 Uiso 1 1 calc R U . . .
H8C_2 H 0.6378 1.0407 0.0555 0.223 Uiso 1 1 calc R U . . .
O1_2 O 0.6142(2) 0.9562(2) 0.22745(17) 0.1066(8) Uani 1 1 d . . . . .
H1_2 H 0.6194 0.9602 0.2780 0.160 Uiso 1 1 calc R U . . .
F1_2 F 0.2815(4) 0.9509(5) 0.3351(3) 0.210(3) Uani 0.737(7) 1 d . . P A 1
F1A_2 F 0.1764(8) 1.3126(8) 0.1261(10) 0.183(7) Uani 0.263(7) 1 d . . P A 2

loop_
_atom_site_aniso_label
_atom_site_aniso_U_11
_atom_site_aniso_U_22
_atom_site_aniso_U_33
_atom_site_aniso_U_23
_atom_site_aniso_U_13
_atom_site_aniso_U_12
C1_1 0.0420(14) 0.0457(14) 0.0366(13) -0.0161(11) 0.0004(10) -0.0161(11)
C2_1 0.0454(14) 0.0567(16) 0.0527(15) -0.0277(13) 0.0053(12) -0.0209(12)
C3_1 0.0629(18) 0.0582(17) 0.0569(16) -0.0308(14) 0.0054(13) -0.0259(14)
C4_1 0.0531(16) 0.0565(17) 0.0617(17) -0.0342(14) 0.0097(13) -0.0155(13)
C5_1 0.0489(16) 0.0655(18) 0.0750(19) -0.0399(15) 0.0190(14) -0.0224(14)
C6_1 0.0440(14) 0.0517(15) 0.0582(16) -0.0278(13) 0.0077(12) -0.0194(12)
C7_1 0.0352(12) 0.0443(13) 0.0387(13) -0.0178(11) 0.0039(10) -0.0150(10)
C8_1 0.0392(13) 0.0468(14) 0.0403(13) -0.0171(11) 0.0040(10) -0.0174(11)
C9_1 0.0382(13) 0.0415(13) 0.0373(12) -0.0132(10) 0.0011(10) -0.0159(10)
C10_1 0.0361(12) 0.0452(13) 0.0370(12) -0.0133(11) 0.0003(10) -0.0149(10)
C11_1 0.0359(12) 0.0436(13) 0.0368(12) -0.0152(10) 0.0016(10) -0.0178(10)
C12_1 0.0391(13) 0.0492(14) 0.0425(13) -0.0187(11) 0.0005(10) -0.0190(11)
C13_1 0.0353(12) 0.0430(13) 0.0437(13) -0.0166(11) 0.0018(10) -0.0150(10)
C14_1 0.0354(12) 0.0402(13) 0.0390(13) -0.0152(10) -0.0019(10) -0.0135(10)
C15_1 0.0384(13) 0.0442(13) 0.0393(13) -0.0149(11) 0.0034(10) -0.0175(11)
C16_1 0.0387(12) 0.0431(13) 0.0349(12) -0.0126(10) 0.0015(10) -0.0165(10)
C17_1 0.093(2) 0.0632(19) 0.081(2) -0.0442(17) 0.0121(18) -0.0228(17)
C18_1 0.112(3) 0.090(3) 0.153(4) -0.085(3) 0.023(3) -0.028(2)
C19_1 0.070(2) 0.093(2) 0.124(3) -0.064(2) 0.0485(19) -0.0505(18)
C20_1 0.093(3) 0.094(3) 0.160(4) -0.073(3) 0.058(2) -0.062(2)
C21_1 0.0390(13) 0.0422(13) 0.0404(13) -0.0142(11) 0.0032(10) -0.0162(10)
C22_1 0.0517(15) 0.0477(15) 0.0437(14) -0.0115(12) -0.0045(11) -0.0202(12)
C23_1 0.0616(17) 0.0442(15) 0.0547(16) -0.0128(13) -0.0024(13) -0.0240(13)
C24_1 0.0459(14) 0.0424(14) 0.0479(15) -0.0093(12) 0.0059(12) -0.0151(12)
C25_1 0.0483(15) 0.0517(16) 0.0409(14) -0.0102(12) -0.0013(11) -0.0173(12)
C26_1 0.0473(14) 0.0470(14) 0.0403(13) -0.0153(12) 0.0018(11) -0.0195(12)
C27_1 0.0340(12) 0.0452(13) 0.0354(12) -0.0129(11) -0.0023(10) -0.0149(10)
C28_1 0.0438(14) 0.0499(14) 0.0425(14) -0.0176(11) 0.0023(11) -0.0193(12)
C29_1 0.0518(16) 0.0515(15) 0.0560(16) -0.0200(13) 0.0029(12) -0.0282(13)
C30_1 0.0395(14) 0.0614(17) 0.0612(16) -0.0233(14) 0.0062(12) -0.0270(13)
C31_1 0.0398(14) 0.0579(16) 0.0620(17) -0.0267(14) 0.0076(12) -0.0184(12)
C32_1 0.0395(13) 0.0504(14) 0.0464(14) -0.0198(12) 0.0032(11) -0.0210(11)
C33_1 0.0324(12) 0.0429(13) 0.0399(13) -0.0168(11) 0.0010(10) -0.0138(10)
C34_1 0.0446(14) 0.0424(14) 0.0445(14) -0.0166(11) -0.0036(11) -0.0164(11)
C35_1 0.0587(16) 0.0468(15) 0.0468(15) -0.0133(12) -0.0084(12) -0.0186(12)
C36_1 0.0489(15) 0.0576(16) 0.0471(15) -0.0221(13) -0.0080(12) -0.0191(12)
C37_1 0.0500(15) 0.0527(16) 0.0593(16) -0.0242(14) -0.0050(12) -0.0225(12)
C38_1 0.0446(14) 0.0461(14) 0.0446(14) -0.0141(11) -0.0030(11) -0.0193(11)
C39_1 0.0651(18) 0.0477(16) 0.0712(19) -0.0150(14) 0.0068(14) -0.0219(14)
C40_1 0.097(2) 0.0526(18) 0.095(2) -0.0026(17) -0.0014(19) -0.0316(17)
C41_1 0.090(2) 0.0675(19) 0.0541(17) -0.0143(15) -0.0164(15) -0.0334(17)
C42_1 0.151(4) 0.078(2) 0.079(2) -0.0244(19) -0.035(2) -0.046(2)
C43_1 0.068(2) 0.089(2) 0.147(3) -0.065(2) 0.022(2) -0.0478(19)
C44_1 0.076(2) 0.131(3) 0.201(4) -0.099(3) 0.043(3) -0.072(2)
C45_1 0.0598(17) 0.0575(17) 0.0732(19) -0.0345(15) 0.0126(14) -0.0211(14)
C46_1 0.091(2) 0.0632(19) 0.077(2) -0.0330(16) 0.0207(17) -0.0345(17)
C47_1 0.083(2) 0.0462(16) 0.0618(18) -0.0081(14) -0.0132(15) -0.0276(15)
C48_1 0.106(3) 0.0562(18) 0.091(2) -0.0099(17) -0.023(2) -0.0420(18)
C49_1 0.097(2) 0.078(2) 0.088(2) -0.0462(19) -0.0237(19) -0.0277(18)
C50_1 0.137(3) 0.111(3) 0.101(3) -0.056(2) -0.039(2) -0.044(2)
O1_1 0.0718(13) 0.0728(13) 0.1120(17) -0.0637(13) 0.0308(12) -0.0276(11)
O2_1 0.0488(10) 0.0706(12) 0.0902(14) -0.0490(11) 0.0269(9) -0.0328(9)
O3_1 0.0774(13) 0.0445(10) 0.0578(11) -0.0057(9) -0.0025(9) -0.0252(9)
O4_1 0.0818(13) 0.0557(11) 0.0392(9) -0.0099(8) -0.0131(9) -0.0318(10)
O5_1 0.0500(11) 0.0809(14) 0.1175(17) -0.0502(13) 0.0205(11) -0.0399(10)
O6_1 0.0441(10) 0.0601(11) 0.0728(12) -0.0388(10) 0.0149(8) -0.0245(9)
O7_1 0.0749(12) 0.0427(10) 0.0471(10) -0.0076(8) -0.0147(9) -0.0259(9)
O8_1 0.0908(14) 0.0683(12) 0.0588(12) -0.0251(10) -0.0238(10) -0.0321(11)
C1_2 0.089(3) 0.075(2) 0.092(3) -0.028(2) -0.010(2) -0.027(2)
C2_2 0.091(3) 0.095(3) 0.115(3) -0.039(2) -0.006(2) -0.038(2)
C3_2 0.113(4) 0.147(4) 0.135(4) -0.062(4) 0.013(3) -0.071(4)
C4_2 0.087(3) 0.170(5) 0.193(6) -0.103(5) -0.009(4) -0.032(4)
C5_2 0.109(4) 0.111(4) 0.163(5) -0.065(4) -0.020(4) 0.001(3)
C6_2 0.108(3) 0.087(3) 0.129(4) -0.032(3) -0.014(3) -0.023(3)
C7_2 0.096(3) 0.101(3) 0.087(3) -0.021(2) -0.008(2) -0.040(2)
C8_2 0.104(3) 0.191(5) 0.089(3) -0.007(3) -0.009(2) -0.049(3)
O1_2 0.0911(17) 0.1095(19) 0.0874(18) -0.0258(15) -0.0114(15) -0.0238(15)
F1_2 0.198(5) 0.287(6) 0.204(5) -0.055(4) 0.036(4) -0.191(5)
F1A_2 0.118(9) 0.082(7) 0.281(16) -0.051(8) 0.005(8) -0.004(6)

loop_
_atom_type_symbol
_atom_type_description
_atom_type_scat_dispersion_real
_atom_type_scat_dispersion_imag
_atom_type_scat_source
C C 0.0033 0.0016 'International Tables Vol C Tables 4.2.6.8 and 6.1.1.4'
H H 0.0000 0.0000 'International Tables Vol C Tables 4.2.6.8 and 6.1.1.4'
N N 0.0061 0.0033 'International Tables Vol C Tables 4.2.6.8 and 6.1.1.4'
O O 0.0106 0.0060 'International Tables Vol C Tables 4.2.6.8 and 6.1.1.4'
F F 0.0171 0.0103 'International Tables Vol C Tables 4.2.6.8 and 6.1.1.4'

loop_
_geom_angle_atom_site_label_1
_geom_angle_atom_site_label_2
_geom_angle_atom_site_label_3
_geom_angle
_geom_angle_site_symmetry_1
_geom_angle_site_symmetry_3
_geom_angle_publ_flag
C2_1 C1_1 C6_1 115.3(2) . . ?
C2_1 C1_1 C7_1 122.4(2) . . ?
C6_1 C1_1 C7_1 122.3(2) . . ?
C1_1 C2_1 C3_1 124.4(2) . . ?
C4_1 C3_1 C2_1 118.5(3) . . ?
C5_1 C4_1 C3_1 119.5(2) . . ?
C5_1 C4_1 O1_1 116.0(2) . . ?
C3_1 C4_1 O1_1 124.5(3) . . ?
C4_1 C5_1 C6_1 121.6(3) . . ?
O2_1 C6_1 C5_1 122.0(2) . . ?
O2_1 C6_1 C1_1 117.3(2) . . ?
C5_1 C6_1 C1_1 120.7(2) . . ?
C1_1 C7_1 C13_1 109.01(18) . . ?
C1_1 C7_1 C8_1 111.33(18) . . ?
C13_1 C7_1 C8_1 109.82(19) . . ?
C1_1 C7_1 C12_1 111.28(19) . . ?
C13_1 C7_1 C12_1 107.33(18) . . ?
C8_1 C7_1 C12_1 107.99(18) . . ?
C9_1 C8_1 C7_1 110.71(18) . . ?
C10_1 C9_1 C15_1 107.59(18) . . ?
C10_1 C9_1 C21_1 109.75(18) . . ?
C15_1 C9_1 C21_1 110.49(19) . . ?
C10_1 C9_1 C8_1 109.74(19) . . ?
C15_1 C9_1 C8_1 107.82(18) . . ?
C21_1 C9_1 C8_1 111.36(18) . . ?
C9_1 C10_1 C11_1 110.97(17) . . ?
C16_1 C11_1 C27_1 109.21(17) . . ?
C16_1 C11_1 C12_1 107.12(18) . . ?
C27_1 C11_1 C12_1 112.24(19) . . ?
C16_1 C11_1 C10_1 110.03(18) . . ?
C27_1 C11_1 C10_1 110.33(17) . . ?
C12_1 C11_1 C10_1 107.84(18) . . ?
C11_1 C12_1 C7_1 112.87(19) . . ?
C14_1 C13_1 C7_1 111.02(18) . . ?
C33_1 C14_1 C16_1 109.93(18) . . ?
C33_1 C14_1 C15_1 111.54(19) . . ?
C16_1 C14_1 C15_1 107.41(17) . . ?
C33_1 C14_1 C13_1 110.64(18) . . ?
C16_1 C14_1 C13_1 109.75(19) . . ?
C15_1 C14_1 C13_1 107.48(18) . . ?
C9_1 C15_1 C14_1 113.54(19) . . ?
C11_1 C16_1 C14_1 111.24(17) . . ?
O1_1 C17_1 C18_1 108.3(3) . . ?
O2_1 C19_1 C20_1 107.5(2) . . ?
C22_1 C21_1 C26_1 115.0(2) . . ?
C22_1 C21_1 C9_1 122.4(2) . . ?
C26_1 C21_1 C9_1 122.5(2) . . ?
C21_1 C22_1 C23_1 124.9(2) . . ?
C24_1 C23_1 C22_1 118.3(2) . . ?
C23_1 C24_1 C25_1 119.7(2) . . ?
C23_1 C24_1 O3_1 124.6(2) . . ?
C25_1 C24_1 O3_1 115.7(2) . . ?
C24_1 C25_1 C26_1 120.9(2) . . ?
O4_1 C26_1 C25_1 122.3(2) . . ?
O4_1 C26_1 C21_1 116.5(2) . . ?
C25_1 C26_1 C21_1 121.2(2) . . ?
C28_1 C27_1 C32_1 115.2(2) . . ?
C28_1 C27_1 C11_1 123.2(2) . . ?
C32_1 C27_1 C11_1 121.6(2) . . ?
C27_1 C28_1 C29_1 124.1(2) . . ?
C30_1 C29_1 C28_1 118.5(2) . . ?
C29_1 C30_1 O5_1 125.8(2) . . ?
C29_1 C30_1 C31_1 119.7(2) . . ?
O5_1 C30_1 C31_1 114.5(2) . . ?
C32_1 C31_1 C30_1 121.3(2) . . ?
O6_1 C32_1 C31_1 121.5(2) . . ?
O6_1 C32_1 C27_1 117.3(2) . . ?
C31_1 C32_1 C27_1 121.2(2) . . ?
C38_1 C33_1 C34_1 115.4(2) . . ?
C38_1 C33_1 C14_1 121.9(2) . . ?
C34_1 C33_1 C14_1 122.6(2) . . ?
O7_1 C34_1 C35_1 121.3(2) . . ?
O7_1 C34_1 C33_1 117.4(2) . . ?
C35_1 C34_1 C33_1 121.3(2) . . ?
C36_1 C35_1 C34_1 120.9(2) . . ?
O8_1 C36_1 C37_1 125.0(2) . . ?
O8_1 C36_1 C35_1 115.0(2) . . ?
C37_1 C36_1 C35_1 120.0(2) . . ?
C36_1 C37_1 C38_1 118.2(2) . . ?
C33_1 C38_1 C37_1 124.1(2) . . ?
O3_1 C39_1 C40_1 107.5(2) . . ?
O4_1 C41_1 C42_1 107.2(2) . . ?
O5_1 C43_1 C44_1 107.4(3) . . ?
O6_1 C45_1 C46_1 107.5(2) . . ?
O7_1 C47_1 C48_1 107.4(2) . . ?
O8_1 C49_1 C50_1 106.9(3) . . ?
C4_1 O1_1 C17_1 118.7(2) . . ?
C6_1 O2_1 C19_1 120.0(2) . . ?
C24_1 O3_1 C39_1 117.7(2) . . ?
C26_1 O4_1 C41_1 120.78(19) . . ?
C30_1 O5_1 C43_1 119.3(2) . . ?
C32_1 O6_1 C45_1 119.8(2) . . ?
C34_1 O7_1 C47_1 119.6(2) . . ?
C36_1 O8_1 C49_1 119.3(2) . . ?
C2_2 C1_2 C6_2 120.0 . . ?
C2_2 C1_2 C7_2 120.4(3) . . ?
C6_2 C1_2 C7_2 119.6(3) . . ?
C3_2 C2_2 C1_2 120.0 . . ?
F1_2 C3_2 C4_2 120.8(4) . . ?
F1_2 C3_2 C2_2 119.0(4) . . ?
C4_2 C3_2 C2_2 120.0 . . ?
C3_2 C4_2 C5_2 120.0 . . ?
F1A_2 C5_2 C6_2 121.8(6) . . ?
F1A_2 C5_2 C4_2 117.6(6) . . ?
C6_2 C5_2 C4_2 120.0 . . ?
C5_2 C6_2 C1_2 120.0 . . ?
O1_2 C7_2 C8_2 108.2(3) . . ?
O1_2 C7_2 C1_2 112.1(3) . . ?
C8_2 C7_2 C1_2 110.4(3) . . ?

loop_
_geom_bond_atom_site_label_1
_geom_bond_atom_site_label_2
_geom_bond_distance
_geom_bond_site_symmetry_2
_geom_bond_publ_flag
C1_1 C2_1 1.379(3) . ?
C1_1 C6_1 1.421(3) . ?
C1_1 C7_1 1.539(3) . ?
C2_1 C3_1 1.403(3) . ?
C3_1 C4_1 1.375(4) . ?
C4_1 C5_1 1.375(4) . ?
C4_1 O1_1 1.376(3) . ?
C5_1 C6_1 1.392(3) . ?
C6_1 O2_1 1.365(3) . ?
C7_1 C13_1 1.548(3) . ?
C7_1 C8_1 1.551(3) . ?
C7_1 C12_1 1.552(3) . ?
C8_1 C9_1 1.548(3) . ?
C9_1 C10_1 1.540(3) . ?
C9_1 C15_1 1.545(3) . ?
C9_1 C21_1 1.547(3) . ?
C10_1 C11_1 1.553(3) . ?
C11_1 C16_1 1.542(3) . ?
C11_1 C27_1 1.546(3) . ?
C11_1 C12_1 1.549(3) . ?
C13_1 C14_1 1.546(3) . ?
C14_1 C33_1 1.539(3) . ?
C14_1 C16_1 1.545(3) . ?
C14_1 C15_1 1.545(3) . ?
C17_1 O1_1 1.415(3) . ?
C17_1 C18_1 1.505(4) . ?
C19_1 O2_1 1.417(3) . ?
C19_1 C20_1 1.499(4) . ?
C21_1 C22_1 1.379(3) . ?
C21_1 C26_1 1.414(3) . ?
C22_1 C23_1 1.395(3) . ?
C23_1 C24_1 1.368(4) . ?
C24_1 C25_1 1.387(4) . ?
C24_1 O3_1 1.388(3) . ?
C25_1 C26_1 1.388(3) . ?
C26_1 O4_1 1.366(3) . ?
C27_1 C28_1 1.392(3) . ?
C27_1 C32_1 1.419(3) . ?
C28_1 C29_1 1.397(3) . ?
C29_1 C30_1 1.377(3) . ?
C30_1 O5_1 1.383(3) . ?
C30_1 C31_1 1.383(4) . ?
C31_1 C32_1 1.382(3) . ?
C32_1 O6_1 1.365(3) . ?
C33_1 C38_1 1.392(3) . ?
C33_1 C34_1 1.417(3) . ?
C34_1 O7_1 1.366(3) . ?
C34_1 C35_1 1.385(3) . ?
C35_1 C36_1 1.384(3) . ?
C36_1 O8_1 1.378(3) . ?
C36_1 C37_1 1.383(3) . ?
C37_1 C38_1 1.397(3) . ?
C39_1 O3_1 1.433(3) . ?
C39_1 C40_1 1.512(4) . ?
C41_1 O4_1 1.416(3) . ?
C41_1 C42_1 1.499(4) . ?
C43_1 O5_1 1.401(3) . ?
C43_1 C44_1 1.513(4) . ?
C45_1 O6_1 1.424(3) . ?
C45_1 C46_1 1.488(4) . ?
C47_1 O7_1 1.429(3) . ?
C47_1 C48_1 1.493(4) . ?
C49_1 O8_1 1.416(3) . ?
C49_1 C50_1 1.511(4) . ?
C1_2 C2_2 1.3900 . ?
C1_2 C6_2 1.3900 . ?
C1_2 C7_2 1.520(4) . ?
C2_2 C3_2 1.3900 . ?
C3_2 F1_2 1.300(4) . ?
C3_2 C4_2 1.3900 . ?
C4_2 C5_2 1.3900 . ?
C5_2 F1A_2 1.301(9) . ?
C5_2 C6_2 1.3900 . ?
C7_2 O1_2 1.416(4) . ?
C7_2 C8_2 1.491(5) . ?

loop_
_geom_torsion_atom_site_label_1
_geom_torsion_atom_site_label_2
_geom_torsion_atom_site_label_3
_geom_torsion_atom_site_label_4
_geom_torsion
_geom_torsion_site_symmetry_1
_geom_torsion_site_symmetry_2
_geom_torsion_site_symmetry_3
_geom_torsion_site_symmetry_4
_geom_torsion_publ_flag
C6_1 C1_1 C2_1 C3_1 1.0(4) . . . . ?
C7_1 C1_1 C2_1 C3_1 -177.9(2) . . . . ?
C1_1 C2_1 C3_1 C4_1 -0.1(4) . . . . ?
C2_1 C3_1 C4_1 C5_1 -0.6(4) . . . . ?
C2_1 C3_1 C4_1 O1_1 179.5(2) . . . . ?
C3_1 C4_1 C5_1 C6_1 0.3(4) . . . . ?
O1_1 C4_1 C5_1 C6_1 -179.8(2) . . . . ?
C4_1 C5_1 C6_1 O2_1 179.1(2) . . . . ?
C4_1 C5_1 C6_1 C1_1 0.6(4) . . . . ?
C2_1 C1_1 C6_1 O2_1 -179.8(2) . . . . ?
C7_1 C1_1 C6_1 O2_1 -0.8(3) . . . . ?
C2_1 C1_1 C6_1 C5_1 -1.2(3) . . . . ?
C7_1 C1_1 C6_1 C5_1 177.7(2) . . . . ?
C2_1 C1_1 C7_1 C13_1 115.2(2) . . . . ?
C6_1 C1_1 C7_1 C13_1 -63.7(3) . . . . ?
C2_1 C1_1 C7_1 C8_1 -123.5(2) . . . . ?
C6_1 C1_1 C7_1 C8_1 57.6(3) . . . . ?
C2_1 C1_1 C7_1 C12_1 -3.0(3) . . . . ?
C6_1 C1_1 C7_1 C12_1 178.1(2) . . . . ?
C1_1 C7_1 C8_1 C9_1 -179.76(18) . . . . ?
C13_1 C7_1 C8_1 C9_1 -58.9(2) . . . . ?
C12_1 C7_1 C8_1 C9_1 57.8(2) . . . . ?
C7_1 C8_1 C9_1 C10_1 -59.5(2) . . . . ?
C7_1 C8_1 C9_1 C15_1 57.4(2) . . . . ?
C7_1 C8_1 C9_1 C21_1 178.74(18) . . . . ?
C15_1 C9_1 C10_1 C11_1 -57.4(2) . . . . ?
C21_1 C9_1 C10_1 C11_1 -177.67(17) . . . . ?
C8_1 C9_1 C10_1 C11_1 59.7(2) . . . . ?
C9_1 C10_1 C11_1 C16_1 58.5(2) . . . . ?
C9_1 C10_1 C11_1 C27_1 179.11(17) . . . . ?
C9_1 C10_1 C11_1 C12_1 -58.0(2) . . . . ?
C16_1 C11_1 C12_1 C7_1 -60.0(2) . . . . ?
C27_1 C11_1 C12_1 C7_1 -179.86(17) . . . . ?
C10_1 C11_1 C12_1 C7_1 58.4(2) . . . . ?
C1_1 C7_1 C12_1 C11_1 178.99(17) . . . . ?
C13_1 C7_1 C12_1 C11_1 59.8(2) . . . . ?
C8_1 C7_1 C12_1 C11_1 -58.5(2) . . . . ?
C1_1 C7_1 C13_1 C14_1 -178.45(18) . . . . ?
C8_1 C7_1 C13_1 C14_1 59.3(2) . . . . ?
C12_1 C7_1 C13_1 C14_1 -57.8(2) . . . . ?
C7_1 C13_1 C14_1 C33_1 -179.78(18) . . . . ?
C7_1 C13_1 C14_1 C16_1 58.7(2) . . . . ?
C7_1 C13_1 C14_1 C15_1 -57.8(2) . . . . ?
C10_1 C9_1 C15_1 C14_1 59.4(2) . . . . ?
C21_1 C9_1 C15_1 C14_1 179.16(17) . . . . ?
C8_1 C9_1 C15_1 C14_1 -58.9(2) . . . . ?
C33_1 C14_1 C15_1 C9_1 -179.63(17) . . . . ?
C16_1 C14_1 C15_1 C9_1 -59.1(2) . . . . ?
C13_1 C14_1 C15_1 C9_1 58.9(2) . . . . ?
C27_1 C11_1 C16_1 C14_1 -179.77(17) . . . . ?
C12_1 C11_1 C16_1 C14_1 58.4(2) . . . . ?
C10_1 C11_1 C16_1 C14_1 -58.5(2) . . . . ?
C33_1 C14_1 C16_1 C11_1 178.90(18) . . . . ?
C15_1 C14_1 C16_1 C11_1 57.4(2) . . . . ?
C13_1 C14_1 C16_1 C11_1 -59.2(2) . . . . ?
C10_1 C9_1 C21_1 C22_1 116.5(2) . . . . ?
C15_1 C9_1 C21_1 C22_1 -2.0(3) . . . . ?
C8_1 C9_1 C21_1 C22_1 -121.8(2) . . . . ?
C10_1 C9_1 C21_1 C26_1 -61.8(3) . . . . ?
C15_1 C9_1 C21_1 C26_1 179.7(2) . . . . ?
C8_1 C9_1 C21_1 C26_1 59.9(3) . . . . ?
C26_1 C21_1 C22_1 C23_1 -0.5(4) . . . . ?
C9_1 C21_1 C22_1 C23_1 -178.9(2) . . . . ?
C21_1 C22_1 C23_1 C24_1 0.8(4) . . . . ?
C22_1 C23_1 C24_1 C25_1 -0.1(4) . . . . ?
C22_1 C23_1 C24_1 O3_1 -179.4(2) . . . . ?
C23_1 C24_1 C25_1 C26_1 -0.8(4) . . . . ?
O3_1 C24_1 C25_1 C26_1 178.5(2) . . . . ?
C24_1 C25_1 C26_1 O4_1 -178.2(2) . . . . ?
C24_1 C25_1 C26_1 C21_1 1.2(4) . . . . ?
C22_1 C21_1 C26_1 O4_1 178.9(2) . . . . ?
C9_1 C21_1 C26_1 O4_1 -2.7(3) . . . . ?
C22_1 C21_1 C26_1 C25_1 -0.5(3) . . . . ?
C9_1 C21_1 C26_1 C25_1 177.9(2) . . . . ?
C16_1 C11_1 C27_1 C28_1 -116.8(2) . . . . ?
C12_1 C11_1 C27_1 C28_1 1.8(3) . . . . ?
C10_1 C11_1 C27_1 C28_1 122.1(2) . . . . ?
C16_1 C11_1 C27_1 C32_1 64.6(3) . . . . ?
C12_1 C11_1 C27_1 C32_1 -176.8(2) . . . . ?
C10_1 C11_1 C27_1 C32_1 -56.5(3) . . . . ?
C32_1 C27_1 C28_1 C29_1 0.6(3) . . . . ?
C11_1 C27_1 C28_1 C29_1 -178.1(2) . . . . ?
C27_1 C28_1 C29_1 C30_1 0.6(4) . . . . ?
C28_1 C29_1 C30_1 O5_1 178.6(2) . . . . ?
C28_1 C29_1 C30_1 C31_1 -1.3(4) . . . . ?
C29_1 C30_1 C31_1 C32_1 0.8(4) . . . . ?
O5_1 C30_1 C31_1 C32_1 -179.1(2) . . . . ?
C30_1 C31_1 C32_1 O6_1 -178.4(2) . . . . ?
C30_1 C31_1 C32_1 C27_1 0.4(4) . . . . ?
C28_1 C27_1 C32_1 O6_1 177.80(19) . . . . ?
C11_1 C27_1 C32_1 O6_1 -3.5(3) . . . . ?
C28_1 C27_1 C32_1 C31_1 -1.1(3) . . . . ?
C11_1 C27_1 C32_1 C31_1 177.6(2) . . . . ?
C16_1 C14_1 C33_1 C38_1 -116.4(2) . . . . ?
C15_1 C14_1 C33_1 C38_1 2.6(3) . . . . ?
C13_1 C14_1 C33_1 C38_1 122.2(2) . . . . ?
C16_1 C14_1 C33_1 C34_1 61.8(3) . . . . ?
C15_1 C14_1 C33_1 C34_1 -179.16(19) . . . . ?
C13_1 C14_1 C33_1 C34_1 -59.6(3) . . . . ?
C38_1 C33_1 C34_1 O7_1 179.3(2) . . . . ?
C14_1 C33_1 C34_1 O7_1 1.0(3) . . . . ?
C38_1 C33_1 C34_1 C35_1 0.2(3) . . . . ?
C14_1 C33_1 C34_1 C35_1 -178.1(2) . . . . ?
O7_1 C34_1 C35_1 C36_1 -178.7(2) . . . . ?
C33_1 C34_1 C35_1 C36_1 0.3(4) . . . . ?
C34_1 C35_1 C36_1 O8_1 178.9(2) . . . . ?
C34_1 C35_1 C36_1 C37_1 -0.6(4) . . . . ?
O8_1 C36_1 C37_1 C38_1 -179.2(2) . . . . ?
C35_1 C36_1 C37_1 C38_1 0.2(4) . . . . ?
C34_1 C33_1 C38_1 C37_1 -0.6(3) . . . . ?
C14_1 C33_1 C38_1 C37_1 177.7(2) . . . . ?
C36_1 C37_1 C38_1 C33_1 0.4(4) . . . . ?
C5_1 C4_1 O1_1 C17_1 177.6(3) . . . . ?
C3_1 C4_1 O1_1 C17_1 -2.5(4) . . . . ?
C18_1 C17_1 O1_1 C4_1 -177.0(3) . . . . ?
C5_1 C6_1 O2_1 C19_1 14.6(4) . . . . ?
C1_1 C6_1 O2_1 C19_1 -166.9(2) . . . . ?
C20_1 C19_1 O2_1 C6_1 168.4(3) . . . . ?
C23_1 C24_1 O3_1 C39_1 -10.0(3) . . . . ?
C25_1 C24_1 O3_1 C39_1 170.7(2) . . . . ?
C40_1 C39_1 O3_1 C24_1 -178.0(2) . . . . ?
C25_1 C26_1 O4_1 C41_1 2.5(4) . . . . ?
C21_1 C26_1 O4_1 C41_1 -177.0(2) . . . . ?
C42_1 C41_1 O4_1 C26_1 167.4(3) . . . . ?
C29_1 C30_1 O5_1 C43_1 10.7(4) . . . . ?
C31_1 C30_1 O5_1 C43_1 -169.4(3) . . . . ?
C44_1 C43_1 O5_1 C30_1 177.0(3) . . . . ?
C31_1 C32_1 O6_1 C45_1 -13.8(3) . . . . ?
C27_1 C32_1 O6_1 C45_1 167.4(2) . . . . ?
C46_1 C45_1 O6_1 C32_1 -175.1(2) . . . . ?
C35_1 C34_1 O7_1 C47_1 5.2(3) . . . . ?
C33_1 C34_1 O7_1 C47_1 -173.8(2) . . . . ?
C48_1 C47_1 O7_1 C34_1 177.3(2) . . . . ?
C37_1 C36_1 O8_1 C49_1 6.1(4) . . . . ?
C35_1 C36_1 O8_1 C49_1 -173.3(3) . . . . ?
C50_1 C49_1 O8_1 C36_1 177.5(3) . . . . ?
C6_2 C1_2 C2_2 C3_2 0.0 . . . . ?
C7_2 C1_2 C2_2 C3_2 -178.2(3) . . . . ?
C1_2 C2_2 C3_2 F1_2 -175.1(4) . . . . ?
C1_2 C2_2 C3_2 C4_2 0.0 . . . . ?
F1_2 C3_2 C4_2 C5_2 175.0(4) . . . . ?
C2_2 C3_2 C4_2 C5_2 0.0 . . . . ?
C3_2 C4_2 C5_2 F1A_2 -171.5(8) . . . . ?
C3_2 C4_2 C5_2 C6_2 0.0 . . . . ?
F1A_2 C5_2 C6_2 C1_2 171.1(8) . . . . ?
C4_2 C5_2 C6_2 C1_2 0.0 . . . . ?
C2_2 C1_2 C6_2 C5_2 0.0 . . . . ?
C7_2 C1_2 C6_2 C5_2 178.3(3) . . . . ?
C2_2 C1_2 C7_2 O1_2 -9.9(4) . . . . ?
C6_2 C1_2 C7_2 O1_2 171.8(2) . . . . ?
C2_2 C1_2 C7_2 C8_2 110.7(3) . . . . ?
C6_2 C1_2 C7_2 C8_2 -67.5(4) . . . . ?
